data_4332856
loop_
_publ_author_name
'Padhi, Sumanta Kumar'
'Manivannan, Vadivelu'

_publ_section_title
;
 Cu(NO3)2&#x00B7;3H2O-Mediated Synthesis of
 4&#x2018;-(2-Pyridyl)-2,2&#x2018;:6&#x2018;,2&#x2018;&#x00A0;&#x2018;-terpyridine
 (L2) fromN-(2-Pyridylmethyl)pyridine-2-methylketimine (L1). A C&#x2212;C
 Bond-Forming Reaction and the Structure of
 {[Cu(L2)(OH)(NO3)][Cu(L2)(NO3)2]}&#x00B7;2H2O&#x2020;
;
_journal_issue 20
_journal_name_full 'Inorganic Chemistry'
_journal_page_first 7994
_journal_page_last 7996
_journal_paper_doi 10.1021/ic060968h
_journal_volume 45
_journal_year 2006
_chemical_formula_sum 'C14 H15 Cu N3 O6'
_chemical_formula_weight 384.66
_chemical_name_systematic
;

 ?

;
_space_group_IT_number 1
_symmetry_cell_setting triclinic
_symmetry_space_group_name_Hall 'P 1'
_symmetry_space_group_name_H-M 'P 1'
_atom_sites_solution_hydrogens geom
_atom_sites_solution_primary direct
_atom_sites_solution_secondary difmap
_audit_creation_method SHELXL-97
_cell_angle_alpha 74.598(2)
_cell_angle_beta 84.827(2)
_cell_angle_gamma 80.993(2)
_cell_formula_units_Z 2
_cell_length_a 7.3994(2)
_cell_length_b 8.6119(3)
_cell_length_c 13.0072(4)
_cell_measurement_reflns_used 8346
_cell_measurement_temperature 296(2)
_cell_measurement_theta_max 28.28
_cell_measurement_theta_min 2.48
_cell_volume 788.21(4)
_computing_cell_refinement 'Bruker SMART'
_computing_data_collection 'Bruker SMART'
_computing_data_reduction 'Bruker SAINT'
_computing_molecular_graphics 'Bruker SHELXTL'
_computing_publication_material 'Bruker SHELXTL'
_computing_structure_refinement 'SHELXL-97 (Sheldrick, 1997)'
_computing_structure_solution 'SHELXS-97 (Sheldrick, 1990)'
_diffrn_ambient_temperature 296(2)
_diffrn_measured_fraction_theta_full 0.936
_diffrn_measured_fraction_theta_max 0.936
_diffrn_measurement_device_type 'CCD area detector'
_diffrn_measurement_method 'phi and omega scans'
_diffrn_radiation_monochromator graphite
_diffrn_radiation_source 'fine-focus sealed tube'
_diffrn_radiation_type MoK\a
_diffrn_radiation_wavelength 0.71073
_diffrn_reflns_av_R_equivalents 0.0238
_diffrn_reflns_av_sigmaI/netI 0.0284
_diffrn_reflns_limit_h_max 9
_diffrn_reflns_limit_h_min -9
_diffrn_reflns_limit_k_max 11
_diffrn_reflns_limit_k_min -11
_diffrn_reflns_limit_l_max 17
_diffrn_reflns_limit_l_min -17
_diffrn_reflns_number 10863
_diffrn_reflns_theta_full 28.28
_diffrn_reflns_theta_max 28.28
_diffrn_reflns_theta_min 1.63
_exptl_absorpt_coefficient_mu 1.406
_exptl_absorpt_correction_T_max 0.732
_exptl_absorpt_correction_T_min 0.654
_exptl_absorpt_correction_type refdelf
_exptl_crystal_density_diffrn 1.487
_exptl_crystal_density_meas 1.35
_exptl_crystal_density_method 'not measured'
_exptl_crystal_F_000 362
_exptl_crystal_size_max 0.48
_exptl_crystal_size_mid 0.32
_exptl_crystal_size_min 0.29
_refine_diff_density_max 0.310
_refine_diff_density_min -0.352
_refine_diff_density_rms 0.062
_refine_ls_abs_structure_details 'Flack H D (1983), Acta Cryst. A39, 876-881'
_refine_ls_abs_structure_Flack 0.35(2)
_refine_ls_extinction_coef 0.0008(10)
_refine_ls_extinction_expression Fc^*^=kFc[1+0.001xFc^2^\l^3^/sin(2\q)]^-1/4^
_refine_ls_extinction_method SHELXL
_refine_ls_goodness_of_fit_ref 1.035
_refine_ls_hydrogen_treatment mixed
_refine_ls_matrix_type full
_refine_ls_number_parameters 468
_refine_ls_number_reflns 6083
_refine_ls_number_restraints 3
_refine_ls_restrained_S_all 1.035
_refine_ls_R_factor_all 0.0298
_refine_ls_R_factor_gt 0.0274
_refine_ls_shift/su_max 0.002
_refine_ls_shift/su_mean 0.000
_refine_ls_structure_factor_coef Fsqd
_refine_ls_weighting_details 'calc w=1/[\s^2^(Fo^2^)+(0.0464P)^2^+0.1812P] where P=(Fo^2^+2Fc^2^)/3'
_refine_ls_weighting_scheme calc
_refine_ls_wR_factor_gt 0.0746
_refine_ls_wR_factor_ref 0.0768
_reflns_number_gt 5655
_reflns_number_total 6083
_reflns_threshold_expression >2sigma(I)
_cod_data_source_file ic060968hsup2.cif
_cod_data_source_block vm2
_cod_depositor_comments
;
The following automatic conversions were performed:

'_symmetry_cell_setting' value 'Triclinic' changed to 'triclinic'
according to /home/saulius/struct/CIF-dictionaries/cif_core.dic
dictionary named 'cif_core.dic' version 2.4.2 from 2011-04-26.

Automatic conversion script
Id: cif_fix_values 1891 2012-01-12 08:04:46Z andrius 
;
_cod_original_sg_symbol_H-M P1
_cod_database_code 4332856

loop_
_symmetry_equiv_pos_as_xyz
'x, y, z'

loop_
_atom_site_label
_atom_site_type_symbol
_atom_site_fract_x
_atom_site_fract_y
_atom_site_fract_z
_atom_site_U_iso_or_equiv
_atom_site_adp_type
_atom_site_occupancy
_atom_site_symmetry_multiplicity
_atom_site_calc_flag
_atom_site_refinement_flags
Cu1 Cu 0.28915(3) 0.63121(3) 0.79908(2) 0.03393(16) Uani 1 1 d .
Cu2 Cu 0.74126(3) 0.37289(3) 0.25420(2) 0.03376(16) Uani 1 1 d .
O1 O 0.9217(7) 0.3032(6) 0.1123(4) 0.0405(11) Uani 1 1 d .
O2 O 0.9329(6) 0.2710(6) 0.3539(4) 0.0463(11) Uani 1 1 d .
O3 O 0.1092(5) 0.7020(5) 0.9408(3) 0.0361(9) Uani 1 1 d .
O4 O 0.0945(6) 0.7295(6) 0.7039(4) 0.0422(10) Uani 1 1 d .
O5 O 0.7553(9) 0.3838(10) 0.4654(5) 0.093(2) Uani 1 1 d .
O6 O 0.2734(9) 0.6300(9) 0.5855(5) 0.082(2) Uani 1 1 d .
O7 O 0.7756(5) 0.5753(6) 0.9332(4) 0.0418(11) Uani 1 1 d .
O8 O 0.6284(7) 0.2711(6) 0.9795(4) 0.0509(12) Uani 1 1 d .
O9 O 0.4004(7) 0.7330(6) 0.0733(4) 0.0502(12) Uani 1 1 d .
O10 O 0.2574(6) 0.4298(6) 0.1202(4) 0.0442(11) Uani 1 1 d .
O11 O 0.3685(11) 0.5191(13) 0.4031(6) 0.120(3) Uani 1 1 d .
O12 O 0.6612(11) 0.4637(8) 0.6571(5) 0.094(2) Uani 1 1 d .
N1 N 0.2213(7) 0.4060(6) 0.8394(4) 0.0321(10) Uani 1 1 d .
N2 N 0.5045(6) 0.5204(6) 0.8795(4) 0.0347(11) Uani 1 1 d .
N3 N 0.4343(7) 0.8186(7) 0.7616(4) 0.0401(13) Uani 1 1 d .
N4 N 0.5972(7) 0.1883(6) 0.2890(4) 0.0380(12) Uani 1 1 d .
N5 N 0.8084(7) 0.5977(6) 0.2124(4) 0.0396(13) Uani 1 1 d .
N6 N 0.5307(6) 0.4771(6) 0.1717(4) 0.0313(10) Uani 1 1 d .
C1 C 0.4392(8) 0.2161(8) 0.2420(5) 0.0376(13) Uani 1 1 d .
C2 C 0.3201(9) 0.1021(9) 0.2575(6) 0.0511(17) Uani 1 1 d .
H2 H 0.2119 0.1259 0.2217 0.061 Uiso 1 1 calc R
C3 C 0.3644(10) -0.0424(10) 0.3247(6) 0.066(2) Uani 1 1 d .
H3 H 0.2856 -0.1205 0.3384 0.079 Uiso 1 1 calc R
C4 C 0.5330(10) -0.0760(9) 0.3752(6) 0.065(2) Uani 1 1 d .
H4 H 0.5682 -0.1784 0.4197 0.078 Uiso 1 1 calc R
C5 C 0.6419(10) 0.0401(8) 0.3589(6) 0.0554(17) Uani 1 1 d .
H5 H 0.7490 0.0195 0.3955 0.066 Uiso 1 1 calc R
C6 C 0.3935(7) 0.3911(7) 0.1687(4) 0.0327(12) Uani 1 1 d .
C7 C 0.5197(8) 0.6442(7) 0.1269(5) 0.0364(13) Uani 1 1 d .
C8 C 0.6901(7) 0.7097(8) 0.1496(5) 0.0358(13) Uani 1 1 d .
C9 C 0.7164(10) 0.8687(8) 0.1121(6) 0.056(2) Uani 1 1 d .
H9 H 0.6321 0.9445 0.0694 0.067 Uiso 1 1 calc R
C10 C 0.8729(11) 0.9124(9) 0.1399(7) 0.062(2) Uani 1 1 d .
H10 H 0.8933 1.0203 0.1164 0.075 Uiso 1 1 calc R
C11 C 0.9949(9) 0.8053(9) 0.1992(6) 0.0550(19) Uani 1 1 d .
H11 H 1.1007 0.8367 0.2164 0.066 Uiso 1 1 calc R
C12 C 0.9619(9) 0.6448(8) 0.2353(6) 0.0431(15) Uani 1 1 d .
H12 H 1.0477 0.5682 0.2762 0.052 Uiso 1 1 calc R
C13 C 0.8972(9) 0.3057(8) 0.4415(4) 0.0464(15) Uani 1 1 d .
C14 C 0.5947(6) 0.7819(8) 0.8133(4) 0.0336(13) Uani 1 1 d .
C15 C 0.7090(9) 0.8970(9) 0.7970(6) 0.0496(16) Uani 1 1 d .
H15 H 0.8191 0.8738 0.8309 0.059 Uiso 1 1 calc R
C16 C 0.6570(11) 1.0546(8) 0.7268(6) 0.062(2) Uani 1 1 d .
H16 H 0.7326 1.1347 0.7165 0.075 Uiso 1 1 calc R
C17 C 0.5010(10) 1.0870(9) 0.6762(6) 0.068(2) Uani 1 1 d .
H17 H 0.4680 1.1865 0.6278 0.081 Uiso 1 1 calc R
C18 C 0.3889(8) 0.9630(9) 0.6996(6) 0.0532(17) Uani 1 1 d .
H18 H 0.2758 0.9856 0.6691 0.064 Uiso 1 1 calc R
C19 C 0.6328(7) 0.6178(7) 0.8812(4) 0.0339(13) Uani 1 1 d .
C20 C 0.5101(8) 0.3633(7) 0.9260(4) 0.0352(13) Uani 1 1 d .
C21 C 0.3483(8) 0.2996(7) 0.9010(5) 0.0379(13) Uani 1 1 d .
C22 C 0.3219(10) 0.1399(8) 0.9399(6) 0.0507(17) Uani 1 1 d .
H22 H 0.4101 0.0675 0.9816 0.061 Uiso 1 1 calc R
C23 C 0.1653(10) 0.0828(8) 0.9184(6) 0.0528(17) Uani 1 1 d .
H23 H 0.1467 -0.0253 0.9445 0.063 Uiso 1 1 calc R
C24 C 0.0402(10) 0.1979(9) 0.8555(6) 0.0561(19) Uani 1 1 d .
H24 H -0.0668 0.1672 0.8396 0.067 Uiso 1 1 calc R
C25 C 0.0713(9) 0.3545(8) 0.8169(6) 0.0467(17) Uani 1 1 d .
H25 H -0.0139 0.4281 0.7736 0.056 Uiso 1 1 calc R
C26 C 1.0488(12) 0.2424(12) 0.5190(6) 0.077(3) Uani 1 1 d .
H26A H 1.0107 0.2708 0.5849 0.115 Uiso 1 1 calc R
H26B H 1.1569 0.2899 0.4890 0.115 Uiso 1 1 calc R
H26C H 1.0748 0.1262 0.5321 0.115 Uiso 1 1 calc R
C27 C 0.1244(9) 0.7022(9) 0.6108(6) 0.0523(16) Uani 1 1 d .
C28 C -0.0246(12) 0.7603(11) 0.5344(6) 0.077(3) Uani 1 1 d .
H28A H 0.0127 0.8446 0.4754 0.116 Uiso 1 1 calc R
H28B H -0.1333 0.8022 0.5699 0.116 Uiso 1 1 calc R
H28C H -0.0493 0.6715 0.5087 0.116 Uiso 1 1 calc R
H1A H 0.881(8) 0.318(7) 0.075(5) 0.06(2) Uiso 1 1 d .
H3B H 0.165(6) 0.649(5) 1.003(3) 0.037(12) Uiso 1 1 d .
H32 H 0.333(4) 0.553(4) 0.464(3) 0.032(7) Uiso 1 1 d .
H33 H 0.471(13) 0.566(12) 0.403(7) 0.18(4) Uiso 1 1 d .
H3A H -0.001(5) 0.665(4) 0.954(3) 0.028(9) Uiso 1 1 d .
H1B H 0.972(7) 0.336(6) 0.113(4) 0.030(15) Uiso 1 1 d .
H12A H 0.658(6) 0.566(5) 0.601(3) 0.041(11) Uiso 1 1 d .
H12B H 0.548(10) 0.553(8) 0.623(5) 0.10(2) Uiso 1 1 d .

loop_
_atom_site_aniso_label
_atom_site_aniso_U_11
_atom_site_aniso_U_22
_atom_site_aniso_U_33
_atom_site_aniso_U_23
_atom_site_aniso_U_13
_atom_site_aniso_U_12
Cu1 0.0295(3) 0.0353(4) 0.0365(3) -0.0057(3) -0.0112(3) -0.0035(3)
Cu2 0.0285(3) 0.0343(4) 0.0380(4) -0.0058(3) -0.0123(3) -0.0030(3)
O1 0.036(2) 0.045(3) 0.042(3) -0.008(2) -0.014(2) -0.008(2)
O2 0.038(2) 0.054(3) 0.046(2) -0.008(2) -0.0191(18) -0.0012(19)
O3 0.030(2) 0.033(2) 0.045(3) -0.0075(19) -0.0078(18) -0.0058(16)
O4 0.039(2) 0.050(3) 0.036(2) -0.0090(19) -0.0135(17) 0.0017(18)
O5 0.065(4) 0.150(7) 0.060(4) -0.042(4) -0.008(3) 0.027(4)
O6 0.074(4) 0.114(5) 0.058(4) -0.036(3) -0.008(3) 0.015(4)
O7 0.0246(18) 0.049(3) 0.048(3) -0.001(2) -0.0131(19) -0.0059(18)
O8 0.045(3) 0.040(3) 0.064(3) -0.005(2) -0.023(2) 0.000(2)
O9 0.039(2) 0.038(3) 0.066(3) 0.001(2) -0.020(2) 0.0005(19)
O10 0.035(2) 0.047(3) 0.049(3) -0.003(2) -0.014(2) -0.010(2)
O11 0.104(5) 0.198(9) 0.086(5) -0.082(5) 0.016(4) -0.037(5)
O12 0.126(6) 0.083(4) 0.066(3) -0.020(3) 0.000(3) 0.001(3)
N1 0.033(2) 0.026(2) 0.037(3) -0.006(2) -0.0057(19) -0.0044(18)
N2 0.022(2) 0.040(3) 0.044(3) -0.013(2) -0.0075(18) -0.0051(17)
N3 0.034(3) 0.042(3) 0.044(3) -0.006(3) -0.014(2) -0.004(2)
N4 0.039(3) 0.035(3) 0.035(2) 0.005(2) -0.008(2) -0.010(2)
N5 0.033(2) 0.047(3) 0.046(3) -0.021(3) -0.011(2) -0.006(2)
N6 0.033(2) 0.025(2) 0.031(2) 0.0002(18) -0.0080(18) 0.0001(16)
C1 0.044(3) 0.029(3) 0.034(3) 0.001(2) -0.004(2) -0.003(2)
C2 0.039(3) 0.053(4) 0.064(4) -0.006(3) -0.011(3) -0.025(3)
C3 0.056(4) 0.070(5) 0.071(5) 0.002(4) -0.020(3) -0.033(3)
C4 0.070(4) 0.039(4) 0.073(5) 0.010(3) -0.022(4) -0.001(3)
C5 0.066(4) 0.034(3) 0.054(3) 0.015(3) -0.026(3) -0.004(3)
C6 0.034(3) 0.030(3) 0.032(3) -0.002(2) -0.004(2) -0.006(2)
C7 0.032(3) 0.036(3) 0.044(3) -0.012(3) -0.008(2) -0.008(2)
C8 0.024(2) 0.046(3) 0.043(3) -0.019(2) -0.005(2) -0.0069(19)
C9 0.059(4) 0.025(3) 0.075(5) -0.001(3) -0.009(3) 0.003(3)
C10 0.069(5) 0.049(4) 0.077(5) -0.019(3) 0.005(4) -0.032(3)
C11 0.043(3) 0.060(4) 0.073(5) -0.031(4) -0.017(3) -0.010(3)
C12 0.036(3) 0.042(3) 0.057(4) -0.019(3) -0.005(3) -0.010(2)
C13 0.055(3) 0.055(4) 0.027(2) -0.003(2) -0.021(2) -0.004(3)
C14 0.0184(19) 0.049(3) 0.036(3) -0.012(2) -0.0043(19) -0.0091(19)
C15 0.044(3) 0.048(4) 0.051(4) 0.003(3) -0.014(3) -0.006(3)
C16 0.067(4) 0.037(3) 0.075(5) 0.014(3) -0.016(4) -0.022(3)
C17 0.076(4) 0.055(4) 0.066(5) 0.020(3) -0.029(4) -0.038(3)
C18 0.040(3) 0.058(4) 0.061(4) -0.001(3) -0.022(3) -0.018(3)
C19 0.019(2) 0.050(3) 0.034(3) -0.014(3) -0.005(2) -0.001(2)
C20 0.031(3) 0.036(3) 0.033(3) -0.004(2) -0.003(2) 0.005(2)
C21 0.047(3) 0.024(3) 0.039(3) -0.005(2) -0.005(2) 0.002(2)
C22 0.047(3) 0.047(4) 0.061(4) -0.012(3) -0.014(3) -0.013(3)
C23 0.056(4) 0.028(3) 0.074(4) -0.011(3) -0.013(3) -0.003(2)
C24 0.056(4) 0.055(4) 0.069(5) -0.026(4) 0.004(3) -0.029(3)
C25 0.043(3) 0.050(4) 0.053(4) -0.020(3) -0.018(3) -0.004(3)
C26 0.076(5) 0.109(7) 0.045(4) -0.013(4) -0.030(4) -0.008(5)
C27 0.042(3) 0.054(4) 0.058(4) -0.008(3) -0.006(2) -0.010(3)
C28 0.084(6) 0.081(6) 0.062(5) 0.001(4) -0.044(4) -0.011(4)

loop_
_atom_type_symbol
_atom_type_description
_atom_type_scat_dispersion_real
_atom_type_scat_dispersion_imag
_atom_type_scat_source
C C 0.0033 0.0016 'International Tables Vol C Tables 4.2.6.8 and 6.1.1.4'
H H 0.0000 0.0000 'International Tables Vol C Tables 4.2.6.8 and 6.1.1.4'
N N 0.0061 0.0033 'International Tables Vol C Tables 4.2.6.8 and 6.1.1.4'
O O 0.0106 0.0060 'International Tables Vol C Tables 4.2.6.8 and 6.1.1.4'
Cu Cu 0.3201 1.2651 'International Tables Vol C Tables 4.2.6.8 and 6.1.1.4'

loop_
_geom_angle_atom_site_label_1
_geom_angle_atom_site_label_2
_geom_angle_atom_site_label_3
_geom_angle
O4 Cu1 N2 172.1(2)
O4 Cu1 N1 96.75(19)
N2 Cu1 N1 82.0(2)
O4 Cu1 N3 97.4(2)
N2 Cu1 N3 82.6(2)
N1 Cu1 N3 162.48(19)
O4 Cu1 O3 90.48(16)
N2 Cu1 O3 97.34(17)
N1 Cu1 O3 92.48(18)
N3 Cu1 O3 97.74(19)
N6 Cu2 O2 172.5(2)
N6 Cu2 N4 81.2(2)
O2 Cu2 N4 96.8(2)
N6 Cu2 N5 82.7(2)
O2 Cu2 N5 98.2(2)
N4 Cu2 N5 162.10(19)
N6 Cu2 O1 95.63(18)
O2 Cu2 O1 91.84(18)
N4 Cu2 O1 97.4(2)
N5 Cu2 O1 91.8(2)
C13 O2 Cu2 111.6(4)
C27 O4 Cu1 113.8(4)
C25 N1 C21 119.8(5)
C25 N1 Cu1 129.0(4)
C21 N1 Cu1 111.1(4)
C20 N2 C19 127.4(5)
C20 N2 Cu1 117.8(4)
C19 N2 Cu1 114.8(4)
C18 N3 C14 120.4(6)
C18 N3 Cu1 127.6(4)
C14 N3 Cu1 111.9(4)
C1 N4 C5 117.9(6)
C1 N4 Cu2 115.6(4)
C5 N4 Cu2 126.4(4)
C8 N5 C12 117.9(6)
C8 N5 Cu2 115.0(4)
C12 N5 Cu2 127.0(5)
C6 N6 C7 122.9(5)
C6 N6 Cu2 119.8(4)
C7 N6 Cu2 116.9(4)
N4 C1 C2 123.7(6)
N4 C1 C6 114.7(6)
C2 C1 C6 121.6(5)
C3 C2 C1 118.3(6)
C2 C3 C4 119.2(7)
C5 C4 C3 120.0(7)
C4 C5 N4 120.7(6)
O10 C6 N6 130.3(6)
O10 C6 C1 121.0(5)
N6 C6 C1 108.7(5)
O9 C7 N6 127.8(5)
O9 C7 C8 121.1(6)
N6 C7 C8 111.1(5)
N5 C8 C9 122.8(5)
N5 C8 C7 114.2(5)
C9 C8 C7 123.0(5)
C8 C9 C10 117.3(6)
C11 C10 C9 121.9(7)
C10 C11 C12 118.6(6)
N5 C12 C11 121.5(6)
O5 C13 O2 124.9(5)
O5 C13 C26 121.1(6)
O2 C13 C26 114.0(6)
C15 C14 N3 119.3(6)
C15 C14 C19 124.4(5)
N3 C14 C19 116.4(5)
C14 C15 C16 119.1(6)
C17 C16 C15 120.5(6)
C16 C17 C18 116.7(7)
N3 C18 C17 123.9(5)
O7 C19 N2 125.7(6)
O7 C19 C14 120.3(5)
N2 C19 C14 113.9(4)
O8 C20 N2 129.1(6)
O8 C20 C21 119.8(6)
N2 C20 C21 111.1(5)
N1 C21 C22 119.6(5)
N1 C21 C20 117.9(5)
C22 C21 C20 122.4(5)
C21 C22 C23 121.7(6)
C24 C23 C22 115.8(6)
C25 C24 C23 121.2(6)
N1 C25 C24 121.8(6)
O6 C27 O4 120.9(6)
O6 C27 C28 121.1(7)
O4 C27 C28 118.0(7)

loop_
_geom_bond_atom_site_label_1
_geom_bond_atom_site_label_2
_geom_bond_distance
Cu1 O4 1.925(4)
Cu1 N2 1.959(4)
Cu1 N1 2.001(5)
Cu1 N3 2.006(6)
Cu1 O3 2.332(4)
Cu2 N6 1.933(4)
Cu2 O2 1.949(4)
Cu2 N4 1.982(5)
Cu2 N5 1.996(6)
Cu2 O1 2.333(5)
O2 C13 1.249(7)
O4 C27 1.288(8)
O5 C13 1.217(8)
O6 C27 1.240(9)
O7 C19 1.259(6)
O8 C20 1.216(7)
O9 C7 1.211(7)
O10 C6 1.192(6)
N1 C25 1.340(8)
N1 C21 1.357(7)
N2 C20 1.323(8)
N2 C19 1.367(7)
N3 C18 1.302(8)
N3 C14 1.369(6)
N4 C1 1.328(7)
N4 C5 1.367(8)
N5 C8 1.345(7)
N5 C12 1.347(8)
N6 C6 1.355(7)
N6 C7 1.394(8)
C1 C2 1.384(9)
C1 C6 1.559(8)
C2 C3 1.329(10)
C3 C4 1.416(9)
C4 C5 1.343(10)
C7 C8 1.540(7)
C8 C9 1.365(10)
C9 C10 1.378(10)
C10 C11 1.322(10)
C11 C12 1.389(10)
C13 C26 1.514(8)
C14 C15 1.365(10)
C14 C19 1.453(9)
C15 C16 1.437(9)
C16 C17 1.335(10)
C17 C18 1.407(9)
C20 C21 1.487(8)
C21 C22 1.372(9)
C22 C23 1.404(9)
C23 C24 1.388(10)
C24 C25 1.356(10)
C27 C28 1.488(9)
